data_4518496
loop_
_publ_author_name
'Hu, Hao'
'Ichiryu, Hiroki'
'Nakajima, Kiyohiko'
'Ogasawara, Masamichi'

_publ_section_title
;
 Estimating Effective Steric and Electronic Impacts of a Ferrocenyl Group
 in Organophosphines
;
_journal_issue 8
_journal_name_full 'ACS Omega'
_journal_page_first 5981
_journal_page_last 5989
_journal_paper_doi 10.1021/acsomega.1c00307
_journal_volume 6
_journal_year 2021
_chemical_formula_moiety 'C31 H28 Au Cl4 Fe3 P'
_chemical_formula_sum 'C31 H28 Au Cl4 Fe3 P'
_chemical_formula_weight 937.82
_space_group_IT_number 15
_space_group_name_Hall '-C 2yc'
_space_group_name_H-M_alt 'C 1 2/c 1'
_symmetry_cell_setting monoclinic
_symmetry_Int_Tables_number 15
_symmetry_space_group_name_Hall '-C 2yc'
_symmetry_space_group_name_H-M 'C 1 2/c 1'
_atom_sites_solution_hydrogens geom
_atom_sites_solution_primary direct
_atom_sites_solution_secondary difmap
_audit_creation_method SHELXL-97
_cell_angle_alpha 90.00
_cell_angle_beta 109.296(10)
_cell_angle_gamma 90.00
_cell_formula_units_Z 8
_cell_length_a 18.102(4)
_cell_length_b 14.686(4)
_cell_length_c 25.322(5)
_cell_measurement_reflns_used 25150
_cell_measurement_temperature 298
_cell_measurement_theta_max 27.51
_cell_measurement_theta_min 3.25
_cell_volume 6354(3)
_computing_cell_refinement 'RAPID AUTO'
_computing_data_collection 'RAPID AUTO'
_computing_data_reduction 'RAPID AUTO'
_computing_molecular_graphics 'CrystalStructure 4.0 (Rigaku, 2010)'
_computing_publication_material 'CrystalStructure 4.0'
_computing_structure_refinement 'SHELXL-97 (Sheldrick, 2008)'
_computing_structure_solution 'SHELXS-97 (Sheldrick, 2008)'
_diffrn_ambient_temperature 298
_diffrn_detector_area_resol_mean 10.000
_diffrn_measured_fraction_theta_full 0.997
_diffrn_measured_fraction_theta_max 0.997
_diffrn_measurement_device_type 'Rigaku R-AXIS RAPID'
_diffrn_measurement_method \w
_diffrn_radiation_monochromator graphite
_diffrn_radiation_source 'sealed tube'
_diffrn_radiation_type MoK\a
_diffrn_radiation_wavelength 0.71075
_diffrn_reflns_av_R_equivalents 0.0849
_diffrn_reflns_av_sigmaI/netI 0.0533
_diffrn_reflns_limit_h_max 23
_diffrn_reflns_limit_h_min -23
_diffrn_reflns_limit_k_max 19
_diffrn_reflns_limit_k_min -19
_diffrn_reflns_limit_l_max 32
_diffrn_reflns_limit_l_min -32
_diffrn_reflns_number 29698
_diffrn_reflns_theta_full 27.48
_diffrn_reflns_theta_max 27.48
_diffrn_reflns_theta_min 3.26
_exptl_absorpt_coefficient_mu 6.355
_exptl_absorpt_correction_T_max 0.3630
_exptl_absorpt_correction_T_min 0.1150
_exptl_absorpt_correction_type numerical
_exptl_absorpt_process_details 'NUMABS (Rigaku, 1999)'
_exptl_crystal_colour orange
_exptl_crystal_density_diffrn 1.961
_exptl_crystal_density_method 'not measured'
_exptl_crystal_description prism
_exptl_crystal_F_000 3632
_exptl_crystal_size_max 0.60
_exptl_crystal_size_mid 0.30
_exptl_crystal_size_min 0.20
_refine_diff_density_max 1.606
_refine_diff_density_min -1.562
_refine_diff_density_rms 0.132
_refine_ls_extinction_method none
_refine_ls_goodness_of_fit_ref 1.071
_refine_ls_hydrogen_treatment constr
_refine_ls_matrix_type full
_refine_ls_number_parameters 361
_refine_ls_number_reflns 7253
_refine_ls_number_restraints 0
_refine_ls_restrained_S_all 1.071
_refine_ls_R_factor_all 0.0528
_refine_ls_R_factor_gt 0.0427
_refine_ls_shift/su_max 0.003
_refine_ls_shift/su_mean 0.000
_refine_ls_structure_factor_coef Fsqd
_refine_ls_weighting_details 'calc w=1/[\s^2^(Fo^2^)+(0.0584P)^2^+4.6826P] where P=(Fo^2^+2Fc^2^)/3'
_refine_ls_weighting_scheme calc
_refine_ls_wR_factor_gt 0.1055
_refine_ls_wR_factor_ref 0.1102
_reflns_number_gt 6132
_reflns_number_total 7253
_reflns_threshold_expression >2sigma(I)
_cod_data_source_file ao1c00307_si_003.cif
_cod_data_source_block mo03r
_cod_depositor_comments 'Adding full bibliography for 4518494--4518496.cif.'
_cod_original_cell_volume 6353(2)
_cod_database_code 4518496

loop_
_symmetry_equiv_pos_as_xyz
'x, y, z'
'-x, y, -z+1/2'
'x+1/2, y+1/2, z'
'-x+1/2, y+1/2, -z+1/2'
'-x, -y, -z'
'x, -y, z-1/2'
'-x+1/2, -y+1/2, -z'
'x+1/2, -y+1/2, z-1/2'

loop_
_atom_site_label
_atom_site_type_symbol
_atom_site_fract_x
_atom_site_fract_y
_atom_site_fract_z
_atom_site_U_iso_or_equiv
_atom_site_adp_type
_atom_site_occupancy
_atom_site_symmetry_multiplicity
_atom_site_calc_flag
_atom_site_refinement_flags
_atom_site_disorder_assembly
_atom_site_disorder_group
Au1 Au 0.713692(10) 0.407678(12) 0.527797(7) 0.04944(9) Uani 1 1 d . . .
Fe1 Fe 0.93679(3) 0.52439(4) 0.61936(3) 0.04196(14) Uani 1 1 d . . .
Fe2 Fe 0.71961(4) 0.29864(4) 0.68894(3) 0.04865(16) Uani 1 1 d . . .
Fe3 Fe 0.61293(4) 0.64859(4) 0.57210(3) 0.04720(16) Uani 1 1 d . . .
Cl1 Cl 0.67113(11) 0.33730(11) 0.44268(6) 0.0822(4) Uani 1 1 d . . .
Cl2 Cl 0.75370(16) 0.5362(2) 0.37026(15) 0.1450(10) Uani 1 1 d . . .
Cl3 Cl 0.6203(2) 0.4732(2) 0.28221(14) 0.1524(11) Uani 1 1 d . . .
Cl4 Cl 0.6072(2) 0.6184(2) 0.35267(15) 0.1759(15) Uani 1 1 d . . .
P1 P 0.74891(6) 0.47775(7) 0.61024(4) 0.0407(2) Uani 1 1 d . . .
C1 C 0.8296(2) 0.5549(3) 0.62378(18) 0.0417(8) Uani 1 1 d . . .
C2 C 0.8477(3) 0.6113(4) 0.5846(2) 0.0585(12) Uani 1 1 d . . .
H1 H 0.8191 0.6152 0.5467 0.070 Uiso 1 1 calc R . .
C3 C 0.9171(3) 0.6614(3) 0.6128(3) 0.0611(13) Uani 1 1 d . . .
H2 H 0.9412 0.7040 0.5967 0.073 Uiso 1 1 calc R . .
C4 C 0.9426(3) 0.6347(4) 0.6692(2) 0.0621(13) Uani 1 1 d . . .
H3 H 0.9871 0.6560 0.6968 0.075 Uiso 1 1 calc R . .
C5 C 0.8886(3) 0.5690(3) 0.6771(2) 0.0510(10) Uani 1 1 d . . .
H4 H 0.8914 0.5409 0.7106 0.061 Uiso 1 1 calc R . .
C6 C 0.9388(4) 0.3951(4) 0.5904(3) 0.0723(17) Uani 1 1 d . . .
H5 H 0.8970 0.3546 0.5793 0.087 Uiso 1 1 calc R . .
C7 C 0.9592(4) 0.4587(5) 0.5563(3) 0.0817(18) Uani 1 1 d . . .
H6 H 0.9330 0.4681 0.5184 0.098 Uiso 1 1 calc R . .
C8 C 1.0262(4) 0.5056(5) 0.5896(3) 0.0780(17) Uani 1 1 d . . .
H7 H 1.0520 0.5513 0.5772 0.094 Uiso 1 1 calc R . .
C9 C 1.0472(3) 0.4728(4) 0.6431(3) 0.0798(18) Uani 1 1 d . . .
H8 H 1.0895 0.4922 0.6733 0.096 Uiso 1 1 calc R . .
C10 C 0.9924(4) 0.4036(4) 0.6440(3) 0.0797(19) Uani 1 1 d . . .
H9 H 0.9925 0.3699 0.6751 0.096 Uiso 1 1 calc R . .
C11 C 0.7790(2) 0.4014(3) 0.66910(18) 0.0416(9) Uani 1 1 d . . .
C12 C 0.8198(3) 0.3185(3) 0.6711(2) 0.0516(10) Uani 1 1 d . . .
H10 H 0.8330 0.2925 0.6420 0.062 Uiso 1 1 calc R . .
C13 C 0.8368(3) 0.2827(3) 0.7255(2) 0.0592(12) Uani 1 1 d . . .
H11 H 0.8628 0.2282 0.7382 0.071 Uiso 1 1 calc R . .
C14 C 0.8081(3) 0.3425(4) 0.7573(2) 0.0593(12) Uani 1 1 d . . .
H12 H 0.8119 0.3349 0.7946 0.071 Uiso 1 1 calc R . .
C15 C 0.7724(3) 0.4165(3) 0.7224(2) 0.0510(11) Uani 1 1 d . . .
H13 H 0.7486 0.4664 0.7328 0.061 Uiso 1 1 calc R . .
C16 C 0.6171(4) 0.2788(5) 0.6262(4) 0.091(2) Uani 1 1 d . . .
H14 H 0.6008 0.3089 0.5919 0.109 Uiso 1 1 calc R . .
C17 C 0.6594(4) 0.1986(4) 0.6371(3) 0.090(2) Uani 1 1 d . . .
H15 H 0.6770 0.1656 0.6122 0.109 Uiso 1 1 calc R . .
C18 C 0.6708(4) 0.1767(5) 0.6934(3) 0.090(2) Uani 1 1 d . . .
H16 H 0.6971 0.1258 0.7123 0.109 Uiso 1 1 calc R . .
C19 C 0.6364(4) 0.2434(6) 0.7155(4) 0.103(3) Uani 1 1 d . . .
H17 H 0.6359 0.2452 0.7521 0.123 Uiso 1 1 calc R . .
C20 C 0.6025(4) 0.3079(5) 0.6742(5) 0.101(3) Uani 1 1 d . . .
H18 H 0.5755 0.3600 0.6779 0.122 Uiso 1 1 calc R . .
C21 C 0.6703(3) 0.5419(3) 0.61878(19) 0.0480(10) Uani 1 1 d . . .
C22 C 0.5884(3) 0.5232(4) 0.5912(3) 0.0768(17) Uani 1 1 d . . .
H19 H 0.5685 0.4766 0.5656 0.092 Uiso 1 1 calc R . .
C23 C 0.5435(4) 0.5860(5) 0.6089(4) 0.094(3) Uani 1 1 d . . .
H20 H 0.4892 0.5881 0.5978 0.113 Uiso 1 1 calc R . .
C24 C 0.5964(4) 0.6460(6) 0.6471(3) 0.086(2) Uani 1 1 d . . .
H21 H 0.5823 0.6947 0.6653 0.103 Uiso 1 1 calc R . .
C25 C 0.6738(3) 0.6201(4) 0.6530(2) 0.0655(14) Uani 1 1 d . . .
H22 H 0.7192 0.6489 0.6753 0.079 Uiso 1 1 calc R . .
C26 C 0.6525(4) 0.6722(5) 0.5068(2) 0.0713(15) Uani 1 1 d . . .
H23 H 0.6873 0.6353 0.4966 0.086 Uiso 1 1 calc R . .
C27 C 0.5706(3) 0.6635(5) 0.4876(2) 0.0820(19) Uani 1 1 d . . .
H24 H 0.5416 0.6205 0.4622 0.098 Uiso 1 1 calc R . .
C28 C 0.5406(4) 0.7326(5) 0.5140(3) 0.087(2) Uani 1 1 d . . .
H25 H 0.4882 0.7429 0.5096 0.104 Uiso 1 1 calc R . .
C29 C 0.6045(4) 0.7825(4) 0.5481(3) 0.089(2) Uani 1 1 d . . .
H26 H 0.6020 0.8324 0.5700 0.107 Uiso 1 1 calc R . .
C30 C 0.6724(4) 0.7446(4) 0.5433(3) 0.0735(15) Uani 1 1 d . . .
H27 H 0.7231 0.7648 0.5618 0.088 Uiso 1 1 calc R . .
C31 C 0.6529(5) 0.5188(5) 0.3488(4) 0.097(2) Uani 1 1 d . . .
H28 H 0.6417 0.4751 0.3744 0.116 Uiso 1 1 calc R . .

loop_
_atom_site_aniso_label
_atom_site_aniso_U_11
_atom_site_aniso_U_22
_atom_site_aniso_U_33
_atom_site_aniso_U_23
_atom_site_aniso_U_13
_atom_site_aniso_U_12
Au1 0.04950(12) 0.04910(12) 0.04444(12) -0.00339(6) 0.00842(9) -0.00257(7)
Fe1 0.0357(3) 0.0446(3) 0.0460(3) -0.0011(2) 0.0141(2) -0.0020(2)
Fe2 0.0462(3) 0.0439(3) 0.0518(3) -0.0007(3) 0.0108(3) -0.0123(3)
Fe3 0.0372(3) 0.0515(3) 0.0473(3) -0.0048(3) 0.0065(3) 0.0046(3)
Cl1 0.1017(12) 0.0777(9) 0.0541(7) -0.0176(6) 0.0079(7) 0.0003(8)
Cl2 0.1126(18) 0.133(2) 0.194(3) 0.0027(19) 0.057(2) -0.0149(16)
Cl3 0.176(3) 0.126(2) 0.158(2) -0.0388(18) 0.058(2) -0.0225(19)
Cl4 0.211(4) 0.167(3) 0.166(3) -0.009(2) 0.084(3) 0.094(3)
P1 0.0362(5) 0.0398(5) 0.0449(5) -0.0019(4) 0.0115(4) -0.0032(4)
C1 0.0367(18) 0.0374(19) 0.054(2) -0.0021(17) 0.0186(18) 0.0007(17)
C2 0.043(2) 0.058(3) 0.071(3) 0.019(2) 0.015(2) 0.004(2)
C3 0.052(3) 0.044(2) 0.093(4) 0.009(2) 0.032(3) -0.004(2)
C4 0.052(3) 0.055(3) 0.085(4) -0.023(3) 0.030(3) -0.016(2)
C5 0.050(2) 0.054(2) 0.053(2) -0.016(2) 0.022(2) -0.013(2)
C6 0.063(3) 0.056(3) 0.110(5) -0.026(3) 0.045(4) -0.004(3)
C7 0.086(4) 0.094(5) 0.080(4) -0.028(3) 0.047(4) -0.008(4)
C8 0.066(3) 0.078(4) 0.112(5) -0.015(4) 0.059(4) -0.009(3)
C9 0.041(2) 0.076(4) 0.121(6) -0.006(4) 0.024(3) 0.011(3)
C10 0.078(4) 0.055(3) 0.111(5) 0.011(3) 0.038(4) 0.028(3)
C11 0.039(2) 0.040(2) 0.045(2) -0.0017(15) 0.0126(18) -0.0090(16)
C12 0.048(2) 0.051(2) 0.056(3) -0.001(2) 0.017(2) 0.003(2)
C13 0.053(3) 0.055(3) 0.061(3) 0.010(2) 0.007(2) -0.003(2)
C14 0.060(3) 0.066(3) 0.043(2) 0.003(2) 0.006(2) -0.016(2)
C15 0.058(3) 0.046(2) 0.049(2) -0.0066(17) 0.017(2) -0.012(2)
C16 0.061(3) 0.083(4) 0.102(5) 0.009(4) -0.010(4) -0.029(3)
C17 0.101(5) 0.061(3) 0.089(5) -0.017(3) 0.004(4) -0.038(4)
C18 0.093(5) 0.059(3) 0.101(5) 0.014(3) 0.007(4) -0.036(4)
C19 0.083(5) 0.118(6) 0.117(6) 0.003(5) 0.045(5) -0.057(5)
C20 0.046(3) 0.080(4) 0.171(9) 0.001(5) 0.027(4) -0.014(3)
C21 0.041(2) 0.051(2) 0.056(2) 0.0059(19) 0.022(2) -0.0014(19)
C22 0.044(2) 0.058(3) 0.128(5) 0.007(3) 0.029(3) -0.005(2)
C23 0.055(3) 0.103(5) 0.140(7) 0.044(5) 0.052(4) 0.025(3)
C24 0.091(5) 0.115(6) 0.066(3) 0.016(3) 0.045(4) 0.050(4)
C25 0.068(3) 0.080(3) 0.043(2) -0.005(2) 0.011(2) 0.025(3)
C26 0.067(3) 0.088(4) 0.054(3) 0.018(3) 0.013(3) 0.013(3)
C27 0.060(3) 0.121(5) 0.051(3) -0.002(3) 0.000(3) 0.012(4)
C28 0.063(3) 0.119(5) 0.074(4) 0.029(4) 0.016(3) 0.040(4)
C29 0.095(5) 0.063(4) 0.107(5) 0.012(3) 0.029(4) 0.020(4)
C30 0.067(3) 0.062(3) 0.092(4) 0.011(3) 0.027(3) 0.001(3)
C31 0.105(5) 0.077(4) 0.125(6) 0.002(4) 0.060(5) 0.006(4)

loop_
_atom_type_symbol
_atom_type_description
_atom_type_scat_dispersion_real
_atom_type_scat_dispersion_imag
_atom_type_scat_source
C C 0.0033 0.0016 'International Tables Vol C Tables 4.2.6.8 and 6.1.1.4'
H H 0.0000 0.0000 'International Tables Vol C Tables 4.2.6.8 and 6.1.1.4'
Au Au -2.0133 8.8022 'International Tables Vol C Tables 4.2.6.8 and 6.1.1.4'
Cl Cl 0.1484 0.1585 'International Tables Vol C Tables 4.2.6.8 and 6.1.1.4'
Fe Fe 0.3463 0.8444 'International Tables Vol C Tables 4.2.6.8 and 6.1.1.4'
P P 0.1023 0.0942 'International Tables Vol C Tables 4.2.6.8 and 6.1.1.4'

loop_
_geom_angle_atom_site_label_1
_geom_angle_atom_site_label_2
_geom_angle_atom_site_label_3
_geom_angle
_geom_angle_site_symmetry_1
_geom_angle_site_symmetry_3
_geom_angle_publ_flag
P1 Au1 Cl1 177.12(5) . . ?
C2 Fe1 C8 123.2(3) . . ?
C2 Fe1 C7 107.3(3) . . ?
C8 Fe1 C7 40.8(3) . . ?
C2 Fe1 C1 40.82(19) . . ?
C8 Fe1 C1 161.8(3) . . ?
C7 Fe1 C1 126.5(2) . . ?
C2 Fe1 C10 158.3(3) . . ?
C8 Fe1 C10 67.6(3) . . ?
C7 Fe1 C10 67.5(3) . . ?
C1 Fe1 C10 124.1(2) . . ?
C2 Fe1 C9 158.5(3) . . ?
C8 Fe1 C9 39.5(3) . . ?
C7 Fe1 C9 67.7(3) . . ?
C1 Fe1 C9 158.4(3) . . ?
C10 Fe1 C9 41.1(3) . . ?
C2 Fe1 C4 68.7(2) . . ?
C8 Fe1 C4 117.2(2) . . ?
C7 Fe1 C4 152.7(3) . . ?
C1 Fe1 C4 69.14(18) . . ?
C10 Fe1 C4 125.9(3) . . ?
C9 Fe1 C4 105.6(3) . . ?
C2 Fe1 C6 122.6(3) . . ?
C8 Fe1 C6 68.1(3) . . ?
C7 Fe1 C6 40.4(3) . . ?
C1 Fe1 C6 110.9(2) . . ?
C10 Fe1 C6 39.8(3) . . ?
C9 Fe1 C6 68.1(3) . . ?
C4 Fe1 C6 163.8(3) . . ?
C2 Fe1 C3 41.2(2) . . ?
C8 Fe1 C3 104.1(3) . . ?
C7 Fe1 C3 118.8(3) . . ?
C1 Fe1 C3 69.07(18) . . ?
C10 Fe1 C3 160.2(3) . . ?
C9 Fe1 C3 121.3(2) . . ?
C4 Fe1 C3 40.3(2) . . ?
C6 Fe1 C3 155.8(3) . . ?
C2 Fe1 C5 68.9(2) . . ?
C8 Fe1 C5 153.7(2) . . ?
C7 Fe1 C5 164.8(2) . . ?
C1 Fe1 C5 41.21(18) . . ?
C10 Fe1 C5 110.2(3) . . ?
C9 Fe1 C5 121.2(3) . . ?
C4 Fe1 C5 41.1(2) . . ?
C6 Fe1 C5 128.2(2) . . ?
C3 Fe1 C5 68.8(2) . . ?
C11 Fe2 C19 155.1(3) . . ?
C11 Fe2 C18 163.9(3) . . ?
C19 Fe2 C18 39.9(3) . . ?
C11 Fe2 C15 41.00(18) . . ?
C19 Fe2 C15 120.4(3) . . ?
C18 Fe2 C15 153.1(3) . . ?
C11 Fe2 C16 109.8(3) . . ?
C19 Fe2 C16 67.1(3) . . ?
C18 Fe2 C16 67.2(3) . . ?
C15 Fe2 C16 129.4(3) . . ?
C11 Fe2 C13 68.64(18) . . ?
C19 Fe2 C13 125.9(3) . . ?
C18 Fe2 C13 106.4(3) . . ?
C15 Fe2 C13 68.3(2) . . ?
C16 Fe2 C13 152.9(3) . . ?
C11 Fe2 C12 41.03(18) . . ?
C19 Fe2 C12 162.7(3) . . ?
C18 Fe2 C12 125.5(3) . . ?
C15 Fe2 C12 68.7(2) . . ?
C16 Fe2 C12 120.0(3) . . ?
C13 Fe2 C12 40.6(2) . . ?
C11 Fe2 C17 126.8(3) . . ?
C19 Fe2 C17 67.9(3) . . ?
C18 Fe2 C17 40.7(3) . . ?
C15 Fe2 C17 165.5(3) . . ?
C16 Fe2 C17 39.9(3) . . ?
C13 Fe2 C17 117.9(3) . . ?
C12 Fe2 C17 106.8(3) . . ?
C11 Fe2 C20 121.0(3) . . ?
C19 Fe2 C20 40.3(3) . . ?
C18 Fe2 C20 67.7(3) . . ?
C15 Fe2 C20 109.8(3) . . ?
C16 Fe2 C20 40.2(3) . . ?
C13 Fe2 C20 164.2(4) . . ?
C12 Fe2 C20 154.7(3) . . ?
C17 Fe2 C20 68.0(4) . . ?
C11 Fe2 C14 68.88(19) . . ?
C19 Fe2 C14 108.0(3) . . ?
C18 Fe2 C14 118.0(2) . . ?
C15 Fe2 C14 40.8(2) . . ?
C16 Fe2 C14 166.3(3) . . ?
C13 Fe2 C14 40.4(2) . . ?
C12 Fe2 C14 68.5(2) . . ?
C17 Fe2 C14 151.9(3) . . ?
C20 Fe2 C14 128.0(3) . . ?
C22 Fe3 C23 40.8(3) . . ?
C22 Fe3 C24 68.9(3) . . ?
C23 Fe3 C24 41.2(3) . . ?
C22 Fe3 C25 69.7(3) . . ?
C23 Fe3 C25 69.6(3) . . ?
C24 Fe3 C25 40.9(2) . . ?
C22 Fe3 C21 42.0(2) . . ?
C23 Fe3 C21 69.9(2) . . ?
C24 Fe3 C21 69.1(2) . . ?
C25 Fe3 C21 41.2(2) . . ?
C22 Fe3 C28 126.6(3) . . ?
C23 Fe3 C28 105.1(3) . . ?
C24 Fe3 C28 115.6(3) . . ?
C25 Fe3 C28 149.7(3) . . ?
C21 Fe3 C28 166.9(3) . . ?
C22 Fe3 C27 108.6(3) . . ?
C23 Fe3 C27 117.4(3) . . ?
C24 Fe3 C27 150.6(3) . . ?
C25 Fe3 C27 167.9(2) . . ?
C21 Fe3 C27 129.7(3) . . ?
C28 Fe3 C27 40.9(3) . . ?
C22 Fe3 C26 121.5(3) . . ?
C23 Fe3 C26 153.2(3) . . ?
C24 Fe3 C26 165.5(3) . . ?
C25 Fe3 C26 129.6(2) . . ?
C21 Fe3 C26 110.8(2) . . ?
C28 Fe3 C26 67.9(3) . . ?
C27 Fe3 C26 40.4(2) . . ?
C22 Fe3 C30 155.3(3) . . ?
C23 Fe3 C30 163.6(3) . . ?
C24 Fe3 C30 127.3(3) . . ?
C25 Fe3 C30 109.1(3) . . ?
C21 Fe3 C30 120.7(2) . . ?
C28 Fe3 C30 67.3(3) . . ?
C27 Fe3 C30 67.1(3) . . ?
C26 Fe3 C30 39.4(3) . . ?
C22 Fe3 C29 163.5(3) . . ?
C23 Fe3 C29 125.3(3) . . ?
C24 Fe3 C29 106.1(3) . . ?
C25 Fe3 C29 117.5(3) . . ?
C21 Fe3 C29 152.5(3) . . ?
C28 Fe3 C29 40.1(3) . . ?
C27 Fe3 C29 67.6(3) . . ?
C26 Fe3 C29 66.8(3) . . ?
C30 Fe3 C29 39.7(3) . . ?
C21 P1 C1 106.1(2) . . ?
C21 P1 C11 105.3(2) . . ?
C1 P1 C11 103.38(19) . . ?
C21 P1 Au1 111.50(16) . . ?
C1 P1 Au1 115.81(15) . . ?
C11 P1 Au1 113.81(14) . . ?
C2 C1 C5 107.7(4) . . ?
C2 C1 P1 126.9(4) . . ?
C5 C1 P1 125.3(3) . . ?
C2 C1 Fe1 69.1(3) . . ?
C5 C1 Fe1 69.9(2) . . ?
P1 C1 Fe1 125.7(2) . . ?
C1 C2 C3 108.7(5) . . ?
C1 C2 Fe1 70.1(3) . . ?
C3 C2 Fe1 70.3(3) . . ?
C1 C2 H1 125.6 . . ?
C3 C2 H1 125.6 . . ?
Fe1 C2 H1 125.6 . . ?
C4 C3 C2 107.6(5) . . ?
C4 C3 Fe1 69.6(3) . . ?
C2 C3 Fe1 68.5(3) . . ?
C4 C3 H2 126.2 . . ?
C2 C3 H2 126.2 . . ?
Fe1 C3 H2 127.3 . . ?
C3 C4 C5 108.8(4) . . ?
C3 C4 Fe1 70.1(3) . . ?
C5 C4 Fe1 69.8(3) . . ?
C3 C4 H3 125.6 . . ?
C5 C4 H3 125.6 . . ?
Fe1 C4 H3 126.1 . . ?
C4 C5 C1 107.1(4) . . ?
C4 C5 Fe1 69.1(3) . . ?
C1 C5 Fe1 68.9(2) . . ?
C4 C5 H4 126.4 . . ?
C1 C5 H4 126.4 . . ?
Fe1 C5 H4 127.1 . . ?
C10 C6 C7 107.6(6) . . ?
C10 C6 Fe1 69.9(3) . . ?
C7 C6 Fe1 69.0(3) . . ?
C10 C6 H5 126.2 . . ?
C7 C6 H5 126.2 . . ?
Fe1 C6 H5 126.5 . . ?
C6 C7 C8 107.9(6) . . ?
C6 C7 Fe1 70.6(3) . . ?
C8 C7 Fe1 69.6(3) . . ?
C6 C7 H6 126.1 . . ?
C8 C7 H6 126.1 . . ?
Fe1 C7 H6 125.3 . . ?
C9 C8 C7 108.9(6) . . ?
C9 C8 Fe1 70.9(3) . . ?
C7 C8 Fe1 69.6(3) . . ?
C9 C8 H7 125.6 . . ?
C7 C8 H7 125.6 . . ?
Fe1 C8 H7 125.5 . . ?
C8 C9 C10 107.4(6) . . ?
C8 C9 Fe1 69.7(3) . . ?
C10 C9 Fe1 69.5(3) . . ?
C8 C9 H8 126.3 . . ?
C10 C9 H8 126.3 . . ?
Fe1 C9 H8 126.2 . . ?
C6 C10 C9 108.3(6) . . ?
C6 C10 Fe1 70.3(3) . . ?
C9 C10 Fe1 69.5(3) . . ?
C6 C10 H9 125.9 . . ?
C9 C10 H9 125.9 . . ?
Fe1 C10 H9 125.9 . . ?
C15 C11 C12 108.0(4) . . ?
C15 C11 P1 126.6(3) . . ?
C12 C11 P1 125.2(3) . . ?
C15 C11 Fe2 70.0(2) . . ?
C12 C11 Fe2 70.2(2) . . ?
P1 C11 Fe2 129.4(2) . . ?
C13 C12 C11 107.4(4) . . ?
C13 C12 Fe2 69.6(3) . . ?
C11 C12 Fe2 68.8(3) . . ?
C13 C12 H10 126.3 . . ?
C11 C12 H10 126.3 . . ?
Fe2 C12 H10 126.9 . . ?
C14 C13 C12 108.9(4) . . ?
C14 C13 Fe2 70.1(3) . . ?
C12 C13 Fe2 69.7(3) . . ?
C14 C13 H11 125.5 . . ?
C12 C13 H11 125.5 . . ?
Fe2 C13 H11 126.2 . . ?
C13 C14 C15 107.6(4) . . ?
C13 C14 Fe2 69.5(3) . . ?
C15 C14 Fe2 69.1(3) . . ?
C13 C14 H12 126.2 . . ?
C15 C14 H12 126.2 . . ?
Fe2 C14 H12 126.8 . . ?
C11 C15 C14 108.1(4) . . ?
C11 C15 Fe2 69.0(2) . . ?
C14 C15 Fe2 70.1(3) . . ?
C11 C15 H13 126.0 . . ?
C14 C15 H13 126.0 . . ?
Fe2 C15 H13 126.5 . . ?
C17 C16 C20 109.8(7) . . ?
C17 C16 Fe2 70.2(4) . . ?
C20 C16 Fe2 70.1(4) . . ?
C17 C16 H14 125.1 . . ?
C20 C16 H14 125.1 . . ?
Fe2 C16 H14 126.1 . . ?
C16 C17 C18 106.5(8) . . ?
C16 C17 Fe2 69.9(3) . . ?
C18 C17 Fe2 69.1(3) . . ?
C16 C17 H15 126.8 . . ?
C18 C17 H15 126.8 . . ?
Fe2 C17 H15 125.8 . . ?
C19 C18 C17 108.3(7) . . ?
C19 C18 Fe2 69.8(4) . . ?
C17 C18 Fe2 70.2(3) . . ?
C19 C18 H16 125.8 . . ?
C17 C18 H16 125.8 . . ?
Fe2 C18 H16 125.7 . . ?
C18 C19 C20 108.9(8) . . ?
C18 C19 Fe2 70.2(4) . . ?
C20 C19 Fe2 70.6(4) . . ?
C18 C19 H17 125.5 . . ?
C20 C19 H17 125.5 . . ?
Fe2 C19 H17 125.2 . . ?
C16 C20 C19 106.5(8) . . ?
C16 C20 Fe2 69.7(4) . . ?
C19 C20 Fe2 69.1(4) . . ?
C16 C20 H18 126.8 . . ?
C19 C20 H18 126.8 . . ?
Fe2 C20 H18 126.0 . . ?
C25 C21 C22 106.3(5) . . ?
C25 C21 P1 128.5(4) . . ?
C22 C21 P1 125.2(4) . . ?
C25 C21 Fe3 69.2(3) . . ?
C22 C21 Fe3 67.6(3) . . ?
P1 C21 Fe3 127.9(2) . . ?
C23 C22 C21 109.5(6) . . ?
C23 C22 Fe3 70.6(4) . . ?
C21 C22 Fe3 70.4(3) . . ?
C23 C22 H19 125.3 . . ?
C21 C22 H19 125.3 . . ?
Fe3 C22 H19 125.3 . . ?
C22 C23 C24 107.2(5) . . ?
C22 C23 Fe3 68.6(4) . . ?
C24 C23 Fe3 69.4(4) . . ?
C22 C23 H20 126.4 . . ?
C24 C23 H20 126.4 . . ?
Fe3 C23 H20 127.1 . . ?
C25 C24 C23 109.1(6) . . ?
C25 C24 Fe3 69.8(3) . . ?
C23 C24 Fe3 69.3(4) . . ?
C25 C24 H21 125.4 . . ?
C23 C24 H21 125.4 . . ?
Fe3 C24 H21 127.0 . . ?
C24 C25 C21 108.0(6) . . ?
C24 C25 Fe3 69.3(3) . . ?
C21 C25 Fe3 69.6(3) . . ?
C24 C25 H22 126.0 . . ?
C21 C25 H22 126.0 . . ?
Fe3 C25 H22 126.6 . . ?
C30 C26 C27 108.4(6) . . ?
C30 C26 Fe3 70.8(4) . . ?
C27 C26 Fe3 69.7(4) . . ?
C30 C26 H23 125.8 . . ?
C27 C26 H23 125.8 . . ?
Fe3 C26 H23 125.3 . . ?
C26 C27 C28 107.2(6) . . ?
C26 C27 Fe3 69.9(3) . . ?
C28 C27 Fe3 69.5(3) . . ?
C26 C27 H24 126.4 . . ?
C28 C27 H24 126.4 . . ?
Fe3 C27 H24 125.7 . . ?
C29 C28 C27 107.3(6) . . ?
C29 C28 Fe3 70.6(3) . . ?
C27 C28 Fe3 69.6(3) . . ?
C29 C28 H25 126.4 . . ?
C27 C28 H25 126.4 . . ?
Fe3 C28 H25 125.0 . . ?
C30 C29 C28 108.2(6) . . ?
C30 C29 Fe3 70.1(4) . . ?
C28 C29 Fe3 69.3(4) . . ?
C30 C29 H26 125.9 . . ?
C28 C29 H26 125.9 . . ?
Fe3 C29 H26 126.3 . . ?
C26 C30 C29 108.9(6) . . ?
C26 C30 Fe3 69.9(4) . . ?
C29 C30 Fe3 70.2(4) . . ?
C26 C30 H27 125.5 . . ?
C29 C30 H27 125.5 . . ?
Fe3 C30 H27 126.0 . . ?
Cl4 C31 Cl3 112.0(5) . . ?
Cl4 C31 Cl2 109.6(5) . . ?
Cl3 C31 Cl2 110.3(5) . . ?
Cl4 C31 H28 108.3 . . ?
Cl3 C31 H28 108.3 . . ?
Cl2 C31 H28 108.3 . . ?

loop_
_geom_bond_atom_site_label_1
_geom_bond_atom_site_label_2
_geom_bond_distance
_geom_bond_site_symmetry_2
_geom_bond_publ_flag
Au1 P1 2.2234(11) . ?
Au1 Cl1 2.2825(14) . ?
Fe1 C2 2.017(5) . ?
Fe1 C8 2.018(5) . ?
Fe1 C7 2.019(6) . ?
Fe1 C1 2.029(4) . ?
Fe1 C10 2.033(5) . ?
Fe1 C9 2.034(5) . ?
Fe1 C4 2.034(5) . ?
Fe1 C6 2.040(5) . ?
Fe1 C3 2.041(5) . ?
Fe1 C5 2.043(5) . ?
Fe2 C11 2.011(4) . ?
Fe2 C19 2.011(6) . ?
Fe2 C18 2.016(6) . ?
Fe2 C15 2.023(4) . ?
Fe2 C16 2.026(6) . ?
Fe2 C13 2.028(5) . ?
Fe2 C12 2.030(5) . ?
Fe2 C17 2.030(5) . ?
Fe2 C20 2.031(6) . ?
Fe2 C14 2.036(5) . ?
Fe3 C22 1.991(6) . ?
Fe3 C23 2.016(7) . ?
Fe3 C24 2.018(6) . ?
Fe3 C25 2.024(5) . ?
Fe3 C21 2.029(5) . ?
Fe3 C28 2.032(6) . ?
Fe3 C27 2.033(6) . ?
Fe3 C26 2.036(6) . ?
Fe3 C30 2.048(6) . ?
Fe3 C29 2.049(6) . ?
Cl2 C31 1.742(9) . ?
Cl3 C31 1.726(9) . ?
Cl4 C31 1.700(8) . ?
P1 C21 1.779(5) . ?
P1 C1 1.791(4) . ?
P1 C11 1.800(4) . ?
C1 C2 1.411(7) . ?
C1 C5 1.433(6) . ?
C2 C3 1.428(7) . ?
C2 H1 0.9300 . ?
C3 C4 1.404(8) . ?
C3 H2 0.9300 . ?
C4 C5 1.433(7) . ?
C4 H3 0.9300 . ?
C5 H4 0.9300 . ?
C6 C10 1.387(10) . ?
C6 C7 1.402(9) . ?
C6 H5 0.9300 . ?
C7 C8 1.408(9) . ?
C7 H6 0.9300 . ?
C8 C9 1.368(10) . ?
C8 H7 0.9300 . ?
C9 C10 1.426(9) . ?
C9 H8 0.9300 . ?
C10 H9 0.9300 . ?
C11 C15 1.413(6) . ?
C11 C12 1.416(6) . ?
C12 C13 1.409(7) . ?
C12 H10 0.9300 . ?
C13 C14 1.403(8) . ?
C13 H11 0.9300 . ?
C14 C15 1.415(7) . ?
C14 H12 0.9300 . ?
C15 H13 0.9300 . ?
C16 C17 1.383(10) . ?
C16 C20 1.393(12) . ?
C16 H14 0.9300 . ?
C17 C18 1.408(10) . ?
C17 H15 0.9300 . ?
C18 C19 1.376(11) . ?
C18 H16 0.9300 . ?
C19 C20 1.394(12) . ?
C19 H17 0.9300 . ?
C20 H18 0.9300 . ?
C21 C25 1.427(7) . ?
C21 C22 1.441(7) . ?
C22 C23 1.397(9) . ?
C22 H19 0.9300 . ?
C23 C24 1.420(11) . ?
C23 H20 0.9300 . ?
C24 C25 1.412(8) . ?
C24 H21 0.9300 . ?
C25 H22 0.9300 . ?
C26 C30 1.376(9) . ?
C26 C27 1.404(8) . ?
C26 H23 0.9300 . ?
C27 C28 1.420(10) . ?
C27 H24 0.9300 . ?
C28 C29 1.400(10) . ?
C28 H25 0.9300 . ?
C29 C30 1.390(9) . ?
C29 H26 0.9300 . ?
C30 H27 0.9300 . ?
C31 H28 0.9800 . ?

loop_
_geom_torsion_atom_site_label_1
_geom_torsion_atom_site_label_2
_geom_torsion_atom_site_label_3
_geom_torsion_atom_site_label_4
_geom_torsion
_geom_torsion_site_symmetry_1
_geom_torsion_site_symmetry_2
_geom_torsion_site_symmetry_3
_geom_torsion_site_symmetry_4
_geom_torsion_publ_flag
Cl1 Au1 P1 C21 -13.6(11) . . . . ?
Cl1 Au1 P1 C1 -135.0(10) . . . . ?
Cl1 Au1 P1 C11 105.3(10) . . . . ?
C21 P1 C1 C2 -89.2(4) . . . . ?
C11 P1 C1 C2 160.2(4) . . . . ?
Au1 P1 C1 C2 35.1(5) . . . . ?
C21 P1 C1 C5 91.9(4) . . . . ?
C11 P1 C1 C5 -18.7(4) . . . . ?
Au1 P1 C1 C5 -143.9(3) . . . . ?
C21 P1 C1 Fe1 -178.7(3) . . . . ?
C11 P1 C1 Fe1 70.8(3) . . . . ?
Au1 P1 C1 Fe1 -54.4(3) . . . . ?
C8 Fe1 C1 C2 -33.0(8) . . . . ?
C7 Fe1 C1 C2 -73.2(4) . . . . ?
C10 Fe1 C1 C2 -158.9(4) . . . . ?
C9 Fe1 C1 C2 160.8(6) . . . . ?
C4 Fe1 C1 C2 81.2(3) . . . . ?
C6 Fe1 C1 C2 -116.2(4) . . . . ?
C3 Fe1 C1 C2 37.9(3) . . . . ?
C5 Fe1 C1 C2 119.2(4) . . . . ?
C2 Fe1 C1 C5 -119.2(4) . . . . ?
C8 Fe1 C1 C5 -152.2(7) . . . . ?
C7 Fe1 C1 C5 167.7(4) . . . . ?
C10 Fe1 C1 C5 82.0(4) . . . . ?
C9 Fe1 C1 C5 41.6(7) . . . . ?
C4 Fe1 C1 C5 -38.0(3) . . . . ?
C6 Fe1 C1 C5 124.7(3) . . . . ?
C3 Fe1 C1 C5 -81.3(3) . . . . ?
C2 Fe1 C1 P1 121.1(4) . . . . ?
C8 Fe1 C1 P1 88.1(7) . . . . ?
C7 Fe1 C1 P1 48.0(4) . . . . ?
C10 Fe1 C1 P1 -37.7(4) . . . . ?
C9 Fe1 C1 P1 -78.0(7) . . . . ?
C4 Fe1 C1 P1 -157.7(4) . . . . ?
C6 Fe1 C1 P1 5.0(4) . . . . ?
C3 Fe1 C1 P1 159.0(4) . . . . ?
C5 Fe1 C1 P1 -119.7(4) . . . . ?
C5 C1 C2 C3 -0.5(6) . . . . ?
P1 C1 C2 C3 -179.6(3) . . . . ?
Fe1 C1 C2 C3 -59.9(4) . . . . ?
C5 C1 C2 Fe1 59.4(3) . . . . ?
P1 C1 C2 Fe1 -119.7(3) . . . . ?
C8 Fe1 C2 C1 168.3(3) . . . . ?
C7 Fe1 C2 C1 126.3(3) . . . . ?
C10 Fe1 C2 C1 53.9(9) . . . . ?
C9 Fe1 C2 C1 -160.7(7) . . . . ?
C4 Fe1 C2 C1 -82.3(3) . . . . ?
C6 Fe1 C2 C1 84.6(4) . . . . ?
C3 Fe1 C2 C1 -119.5(5) . . . . ?
C5 Fe1 C2 C1 -38.1(3) . . . . ?
C8 Fe1 C2 C3 -72.2(4) . . . . ?
C7 Fe1 C2 C3 -114.2(4) . . . . ?
C1 Fe1 C2 C3 119.5(5) . . . . ?
C10 Fe1 C2 C3 173.4(7) . . . . ?
C9 Fe1 C2 C3 -41.2(9) . . . . ?
C4 Fe1 C2 C3 37.2(3) . . . . ?
C6 Fe1 C2 C3 -155.9(4) . . . . ?
C5 Fe1 C2 C3 81.4(4) . . . . ?
C1 C2 C3 C4 1.0(6) . . . . ?
Fe1 C2 C3 C4 -58.8(4) . . . . ?
C1 C2 C3 Fe1 59.8(3) . . . . ?
C2 Fe1 C3 C4 119.6(5) . . . . ?
C8 Fe1 C3 C4 -115.7(4) . . . . ?
C7 Fe1 C3 C4 -156.9(3) . . . . ?
C1 Fe1 C3 C4 82.0(3) . . . . ?
C10 Fe1 C3 C4 -53.3(9) . . . . ?
C9 Fe1 C3 C4 -76.8(4) . . . . ?
C6 Fe1 C3 C4 176.6(5) . . . . ?
C5 Fe1 C3 C4 37.7(3) . . . . ?
C8 Fe1 C3 C2 124.8(4) . . . . ?
C7 Fe1 C3 C2 83.5(4) . . . . ?
C1 Fe1 C3 C2 -37.5(3) . . . . ?
C10 Fe1 C3 C2 -172.8(8) . . . . ?
C9 Fe1 C3 C2 163.6(4) . . . . ?
C4 Fe1 C3 C2 -119.6(5) . . . . ?
C6 Fe1 C3 C2 57.1(7) . . . . ?
C5 Fe1 C3 C2 -81.8(3) . . . . ?
C2 C3 C4 C5 -1.1(6) . . . . ?
Fe1 C3 C4 C5 -59.2(4) . . . . ?
C2 C3 C4 Fe1 58.1(4) . . . . ?
C2 Fe1 C4 C3 -37.9(3) . . . . ?
C8 Fe1 C4 C3 79.5(4) . . . . ?
C7 Fe1 C4 C3 48.7(7) . . . . ?
C1 Fe1 C4 C3 -81.8(3) . . . . ?
C10 Fe1 C4 C3 160.4(4) . . . . ?
C9 Fe1 C4 C3 120.2(4) . . . . ?
C6 Fe1 C4 C3 -175.1(7) . . . . ?
C5 Fe1 C4 C3 -119.9(5) . . . . ?
C2 Fe1 C4 C5 82.0(3) . . . . ?
C8 Fe1 C4 C5 -160.6(4) . . . . ?
C7 Fe1 C4 C5 168.6(5) . . . . ?
C1 Fe1 C4 C5 38.1(3) . . . . ?
C10 Fe1 C4 C5 -79.7(4) . . . . ?
C9 Fe1 C4 C5 -119.9(4) . . . . ?
C6 Fe1 C4 C5 -55.2(9) . . . . ?
C3 Fe1 C4 C5 119.9(5) . . . . ?
C3 C4 C5 C1 0.8(6) . . . . ?
Fe1 C4 C5 C1 -58.6(3) . . . . ?
C3 C4 C5 Fe1 59.4(4) . . . . ?
C2 C1 C5 C4 -0.2(5) . . . . ?
P1 C1 C5 C4 178.9(3) . . . . ?
Fe1 C1 C5 C4 58.7(3) . . . . ?
C2 C1 C5 Fe1 -58.9(3) . . . . ?
P1 C1 C5 Fe1 120.2(3) . . . . ?
C2 Fe1 C5 C4 -81.3(4) . . . . ?
C8 Fe1 C5 C4 41.8(7) . . . . ?
C7 Fe1 C5 C4 -159.8(10) . . . . ?
C1 Fe1 C5 C4 -119.0(4) . . . . ?
C10 Fe1 C5 C4 121.8(4) . . . . ?
C9 Fe1 C5 C4 77.6(4) . . . . ?
C6 Fe1 C5 C4 163.1(4) . . . . ?
C3 Fe1 C5 C4 -37.0(3) . . . . ?
C2 Fe1 C5 C1 37.7(3) . . . . ?
C8 Fe1 C5 C1 160.8(5) . . . . ?
C7 Fe1 C5 C1 -40.8(11) . . . . ?
C10 Fe1 C5 C1 -119.1(3) . . . . ?
C9 Fe1 C5 C1 -163.4(3) . . . . ?
C4 Fe1 C5 C1 119.0(4) . . . . ?
C6 Fe1 C5 C1 -77.9(4) . . . . ?
C3 Fe1 C5 C1 82.0(3) . . . . ?
C2 Fe1 C6 C10 -162.9(4) . . . . ?
C8 Fe1 C6 C10 80.8(5) . . . . ?
C7 Fe1 C6 C10 119.1(6) . . . . ?
C1 Fe1 C6 C10 -118.7(4) . . . . ?
C9 Fe1 C6 C10 38.1(4) . . . . ?
C4 Fe1 C6 C10 -31.7(10) . . . . ?
C3 Fe1 C6 C10 156.1(5) . . . . ?
C5 Fe1 C6 C10 -75.1(5) . . . . ?
C2 Fe1 C6 C7 78.1(4) . . . . ?
C8 Fe1 C6 C7 -38.2(4) . . . . ?
C1 Fe1 C6 C7 122.2(4) . . . . ?
C10 Fe1 C6 C7 -119.1(6) . . . . ?
C9 Fe1 C6 C7 -80.9(5) . . . . ?
C4 Fe1 C6 C7 -150.8(7) . . . . ?
C3 Fe1 C6 C7 37.0(7) . . . . ?
C5 Fe1 C6 C7 165.8(4) . . . . ?
C10 C6 C7 C8 0.4(7) . . . . ?
Fe1 C6 C7 C8 59.9(4) . . . . ?
C10 C6 C7 Fe1 -59.4(4) . . . . ?
C2 Fe1 C7 C6 -120.3(4) . . . . ?
C8 Fe1 C7 C6 118.6(6) . . . . ?
C1 Fe1 C7 C6 -79.4(5) . . . . ?
C10 Fe1 C7 C6 37.3(4) . . . . ?
C9 Fe1 C7 C6 81.9(4) . . . . ?
C4 Fe1 C7 C6 162.7(5) . . . . ?
C3 Fe1 C7 C6 -163.6(4) . . . . ?
C5 Fe1 C7 C6 -47.0(12) . . . . ?
C2 Fe1 C7 C8 121.1(4) . . . . ?
C1 Fe1 C7 C8 162.1(4) . . . . ?
C10 Fe1 C7 C8 -81.3(5) . . . . ?
C9 Fe1 C7 C8 -36.7(4) . . . . ?
C4 Fe1 C7 C8 44.2(8) . . . . ?
C6 Fe1 C7 C8 -118.6(6) . . . . ?
C3 Fe1 C7 C8 77.8(5) . . . . ?
C5 Fe1 C7 C8 -165.6(9) . . . . ?
C6 C7 C8 C9 -0.3(7) . . . . ?
Fe1 C7 C8 C9 60.2(4) . . . . ?
C6 C7 C8 Fe1 -60.5(4) . . . . ?
C2 Fe1 C8 C9 162.7(4) . . . . ?
C7 Fe1 C8 C9 -119.6(6) . . . . ?
C1 Fe1 C8 C9 -172.0(6) . . . . ?
C10 Fe1 C8 C9 -38.6(4) . . . . ?
C4 Fe1 C8 C9 81.4(5) . . . . ?
C6 Fe1 C8 C9 -81.7(5) . . . . ?
C3 Fe1 C8 C9 122.4(4) . . . . ?
C5 Fe1 C8 C9 51.9(8) . . . . ?
C2 Fe1 C8 C7 -77.7(5) . . . . ?
C1 Fe1 C8 C7 -52.5(9) . . . . ?
C10 Fe1 C8 C7 81.0(5) . . . . ?
C9 Fe1 C8 C7 119.6(6) . . . . ?
C4 Fe1 C8 C7 -159.0(4) . . . . ?
C6 Fe1 C8 C7 37.9(4) . . . . ?
C3 Fe1 C8 C7 -118.0(4) . . . . ?
C5 Fe1 C8 C7 171.5(5) . . . . ?
C7 C8 C9 C10 0.0(7) . . . . ?
Fe1 C8 C9 C10 59.4(4) . . . . ?
C7 C8 C9 Fe1 -59.5(4) . . . . ?
C2 Fe1 C9 C8 -42.7(9) . . . . ?
C7 Fe1 C9 C8 37.9(4) . . . . ?
C1 Fe1 C9 C8 173.3(5) . . . . ?
C10 Fe1 C9 C8 118.7(6) . . . . ?
C4 Fe1 C9 C8 -114.1(4) . . . . ?
C6 Fe1 C9 C8 81.7(4) . . . . ?
C3 Fe1 C9 C8 -73.2(5) . . . . ?
C5 Fe1 C9 C8 -155.9(4) . . . . ?
C2 Fe1 C9 C10 -161.4(7) . . . . ?
C8 Fe1 C9 C10 -118.7(6) . . . . ?
C7 Fe1 C9 C10 -80.8(5) . . . . ?
C1 Fe1 C9 C10 54.6(8) . . . . ?
C4 Fe1 C9 C10 127.3(5) . . . . ?
C6 Fe1 C9 C10 -37.0(4) . . . . ?
C3 Fe1 C9 C10 168.1(4) . . . . ?
C5 Fe1 C9 C10 85.4(5) . . . . ?
C7 C6 C10 C9 -0.5(7) . . . . ?
Fe1 C6 C10 C9 -59.3(4) . . . . ?
C7 C6 C10 Fe1 58.9(4) . . . . ?
C8 C9 C10 C6 0.3(7) . . . . ?
Fe1 C9 C10 C6 59.9(4) . . . . ?
C8 C9 C10 Fe1 -59.6(4) . . . . ?
C2 Fe1 C10 C6 42.2(9) . . . . ?
C8 Fe1 C10 C6 -82.2(4) . . . . ?
C7 Fe1 C10 C6 -37.9(4) . . . . ?
C1 Fe1 C10 C6 81.9(4) . . . . ?
C9 Fe1 C10 C6 -119.3(6) . . . . ?
C4 Fe1 C10 C6 169.6(3) . . . . ?
C3 Fe1 C10 C6 -150.6(7) . . . . ?
C5 Fe1 C10 C6 126.0(4) . . . . ?
C2 Fe1 C10 C9 161.6(7) . . . . ?
C8 Fe1 C10 C9 37.1(4) . . . . ?
C7 Fe1 C10 C9 81.5(5) . . . . ?
C1 Fe1 C10 C9 -158.8(4) . . . . ?
C4 Fe1 C10 C9 -71.1(5) . . . . ?
C6 Fe1 C10 C9 119.3(6) . . . . ?
C3 Fe1 C10 C9 -31.3(11) . . . . ?
C5 Fe1 C10 C9 -114.7(4) . . . . ?
C21 P1 C11 C15 -28.4(4) . . . . ?
C1 P1 C11 C15 82.8(4) . . . . ?
Au1 P1 C11 C15 -150.8(4) . . . . ?
C21 P1 C11 C12 157.4(4) . . . . ?
C1 P1 C11 C12 -91.5(4) . . . . ?
Au1 P1 C11 C12 35.0(4) . . . . ?
C21 P1 C11 Fe2 64.9(3) . . . . ?
C1 P1 C11 Fe2 176.1(3) . . . . ?
Au1 P1 C11 Fe2 -57.5(3) . . . . ?
C19 Fe2 C11 C15 49.8(7) . . . . ?
C18 Fe2 C11 C15 -156.1(9) . . . . ?
C16 Fe2 C11 C15 127.9(4) . . . . ?
C13 Fe2 C11 C15 -81.0(3) . . . . ?
C12 Fe2 C11 C15 -118.7(4) . . . . ?
C17 Fe2 C11 C15 169.4(4) . . . . ?
C20 Fe2 C11 C15 84.9(5) . . . . ?
C14 Fe2 C11 C15 -37.6(3) . . . . ?
C19 Fe2 C11 C12 168.5(7) . . . . ?
C18 Fe2 C11 C12 -37.4(9) . . . . ?
C15 Fe2 C11 C12 118.7(4) . . . . ?
C16 Fe2 C11 C12 -113.4(4) . . . . ?
C13 Fe2 C11 C12 37.6(3) . . . . ?
C17 Fe2 C11 C12 -71.9(4) . . . . ?
C20 Fe2 C11 C12 -156.4(4) . . . . ?
C14 Fe2 C11 C12 81.1(3) . . . . ?
C19 Fe2 C11 P1 -71.7(7) . . . . ?
C18 Fe2 C11 P1 82.5(9) . . . . ?
C15 Fe2 C11 P1 -121.5(4) . . . . ?
C16 Fe2 C11 P1 6.5(4) . . . . ?
C13 Fe2 C11 P1 157.5(4) . . . . ?
C12 Fe2 C11 P1 119.9(4) . . . . ?
C17 Fe2 C11 P1 47.9(5) . . . . ?
C20 Fe2 C11 P1 -36.5(5) . . . . ?
C14 Fe2 C11 P1 -159.0(4) . . . . ?
C15 C11 C12 C13 0.9(5) . . . . ?
P1 C11 C12 C13 176.1(3) . . . . ?
Fe2 C11 C12 C13 -59.1(3) . . . . ?
C15 C11 C12 Fe2 60.1(3) . . . . ?
P1 C11 C12 Fe2 -124.8(3) . . . . ?
C11 Fe2 C12 C13 119.1(4) . . . . ?
C19 Fe2 C12 C13 -44.4(11) . . . . ?
C18 Fe2 C12 C13 -72.8(4) . . . . ?
C15 Fe2 C12 C13 81.0(3) . . . . ?
C16 Fe2 C12 C13 -154.8(4) . . . . ?
C17 Fe2 C12 C13 -113.6(4) . . . . ?
C20 Fe2 C12 C13 172.6(6) . . . . ?
C14 Fe2 C12 C13 37.1(3) . . . . ?
C19 Fe2 C12 C11 -163.5(9) . . . . ?
C18 Fe2 C12 C11 168.1(3) . . . . ?
C15 Fe2 C12 C11 -38.1(3) . . . . ?
C16 Fe2 C12 C11 86.1(4) . . . . ?
C13 Fe2 C12 C11 -119.1(4) . . . . ?
C17 Fe2 C12 C11 127.3(3) . . . . ?
C20 Fe2 C12 C11 53.5(7) . . . . ?
C14 Fe2 C12 C11 -82.1(3) . . . . ?
C11 C12 C13 C14 -0.8(6) . . . . ?
Fe2 C12 C13 C14 -59.3(4) . . . . ?
C11 C12 C13 Fe2 58.6(3) . . . . ?
C11 Fe2 C13 C14 82.1(3) . . . . ?
C19 Fe2 C13 C14 -74.8(5) . . . . ?
C18 Fe2 C13 C14 -114.1(4) . . . . ?
C15 Fe2 C13 C14 37.9(3) . . . . ?
C16 Fe2 C13 C14 174.0(5) . . . . ?
C12 Fe2 C13 C14 120.1(4) . . . . ?
C17 Fe2 C13 C14 -156.6(4) . . . . ?
C20 Fe2 C13 C14 -48.4(11) . . . . ?
C11 Fe2 C13 C12 -38.0(3) . . . . ?
C19 Fe2 C13 C12 165.1(4) . . . . ?
C18 Fe2 C13 C12 125.8(4) . . . . ?
C15 Fe2 C13 C12 -82.2(3) . . . . ?
C16 Fe2 C13 C12 53.9(6) . . . . ?
C17 Fe2 C13 C12 83.3(4) . . . . ?
C20 Fe2 C13 C12 -168.4(9) . . . . ?
C14 Fe2 C13 C12 -120.1(4) . . . . ?
C12 C13 C14 C15 0.3(6) . . . . ?
Fe2 C13 C14 C15 -58.8(3) . . . . ?
C12 C13 C14 Fe2 59.1(4) . . . . ?
C11 Fe2 C14 C13 -81.5(3) . . . . ?
C19 Fe2 C14 C13 124.7(4) . . . . ?
C18 Fe2 C14 C13 82.5(4) . . . . ?
C15 Fe2 C14 C13 -119.2(4) . . . . ?
C16 Fe2 C14 C13 -168.4(11) . . . . ?
C12 Fe2 C14 C13 -37.3(3) . . . . ?
C17 Fe2 C14 C13 48.2(7) . . . . ?
C20 Fe2 C14 C13 165.0(4) . . . . ?
C11 Fe2 C14 C15 37.7(3) . . . . ?
C19 Fe2 C14 C15 -116.0(4) . . . . ?
C18 Fe2 C14 C15 -158.3(4) . . . . ?
C16 Fe2 C14 C15 -49.2(12) . . . . ?
C13 Fe2 C14 C15 119.2(4) . . . . ?
C12 Fe2 C14 C15 81.9(3) . . . . ?
C17 Fe2 C14 C15 167.4(6) . . . . ?
C20 Fe2 C14 C15 -75.8(4) . . . . ?
C12 C11 C15 C14 -0.8(5) . . . . ?
P1 C11 C15 C14 -175.8(3) . . . . ?
Fe2 C11 C15 C14 59.4(3) . . . . ?
C12 C11 C15 Fe2 -60.2(3) . . . . ?
P1 C11 C15 Fe2 124.8(3) . . . . ?
C13 C14 C15 C11 0.3(6) . . . . ?
Fe2 C14 C15 C11 -58.8(3) . . . . ?
C13 C14 C15 Fe2 59.1(3) . . . . ?
C19 Fe2 C15 C11 -158.1(4) . . . . ?
C18 Fe2 C15 C11 165.6(6) . . . . ?
C16 Fe2 C15 C11 -73.9(5) . . . . ?
C13 Fe2 C15 C11 82.0(3) . . . . ?
C12 Fe2 C15 C11 38.2(3) . . . . ?
C17 Fe2 C15 C11 -36.2(13) . . . . ?
C20 Fe2 C15 C11 -114.8(4) . . . . ?
C14 Fe2 C15 C11 119.5(4) . . . . ?
C11 Fe2 C15 C14 -119.5(4) . . . . ?
C19 Fe2 C15 C14 82.4(5) . . . . ?
C18 Fe2 C15 C14 46.1(8) . . . . ?
C16 Fe2 C15 C14 166.6(4) . . . . ?
C13 Fe2 C15 C14 -37.5(3) . . . . ?
C12 Fe2 C15 C14 -81.3(3) . . . . ?
C17 Fe2 C15 C14 -155.7(11) . . . . ?
C20 Fe2 C15 C14 125.7(4) . . . . ?
C11 Fe2 C16 C17 124.2(5) . . . . ?
C19 Fe2 C16 C17 -82.4(6) . . . . ?
C18 Fe2 C16 C17 -38.9(5) . . . . ?
C15 Fe2 C16 C17 166.2(4) . . . . ?
C13 Fe2 C16 C17 42.6(8) . . . . ?
C12 Fe2 C16 C17 80.1(5) . . . . ?
C20 Fe2 C16 C17 -120.8(7) . . . . ?
C14 Fe2 C16 C17 -154.0(10) . . . . ?
C11 Fe2 C16 C20 -115.0(5) . . . . ?
C19 Fe2 C16 C20 38.5(5) . . . . ?
C18 Fe2 C16 C20 82.0(5) . . . . ?
C15 Fe2 C16 C20 -73.0(6) . . . . ?
C13 Fe2 C16 C20 163.4(5) . . . . ?
C12 Fe2 C16 C20 -159.1(4) . . . . ?
C17 Fe2 C16 C20 120.8(7) . . . . ?
C14 Fe2 C16 C20 -33.2(13) . . . . ?
C20 C16 C17 C18 0.6(7) . . . . ?
Fe2 C16 C17 C18 59.7(4) . . . . ?
C20 C16 C17 Fe2 -59.1(5) . . . . ?
C11 Fe2 C17 C16 -76.4(6) . . . . ?
C19 Fe2 C17 C16 80.4(6) . . . . ?
C18 Fe2 C17 C16 117.6(8) . . . . ?
C15 Fe2 C17 C16 -47.4(14) . . . . ?
C13 Fe2 C17 C16 -159.6(5) . . . . ?
C12 Fe2 C17 C16 -117.0(5) . . . . ?
C20 Fe2 C17 C16 36.7(5) . . . . ?
C14 Fe2 C17 C16 167.3(6) . . . . ?
C11 Fe2 C17 C18 166.0(4) . . . . ?
C19 Fe2 C17 C18 -37.2(5) . . . . ?
C15 Fe2 C17 C18 -165.0(10) . . . . ?
C16 Fe2 C17 C18 -117.6(8) . . . . ?
C13 Fe2 C17 C18 82.9(6) . . . . ?
C12 Fe2 C17 C18 125.4(5) . . . . ?
C20 Fe2 C17 C18 -80.9(6) . . . . ?
C14 Fe2 C17 C18 49.7(9) . . . . ?
C16 C17 C18 C19 -0.6(7) . . . . ?
Fe2 C17 C18 C19 59.6(5) . . . . ?
C16 C17 C18 Fe2 -60.2(4) . . . . ?
C11 Fe2 C18 C19 -163.4(8) . . . . ?
C15 Fe2 C18 C19 52.6(8) . . . . ?
C16 Fe2 C18 C19 -81.2(5) . . . . ?
C13 Fe2 C18 C19 126.9(5) . . . . ?
C12 Fe2 C18 C19 167.3(5) . . . . ?
C17 Fe2 C18 C19 -119.2(7) . . . . ?
C20 Fe2 C18 C19 -37.5(5) . . . . ?
C14 Fe2 C18 C19 84.8(5) . . . . ?
C11 Fe2 C18 C17 -44.2(11) . . . . ?
C19 Fe2 C18 C17 119.2(7) . . . . ?
C15 Fe2 C18 C17 171.8(5) . . . . ?
C16 Fe2 C18 C17 38.0(5) . . . . ?
C13 Fe2 C18 C17 -113.9(5) . . . . ?
C12 Fe2 C18 C17 -73.5(5) . . . . ?
C20 Fe2 C18 C17 81.7(6) . . . . ?
C14 Fe2 C18 C17 -156.0(5) . . . . ?
C17 C18 C19 C20 0.4(8) . . . . ?
Fe2 C18 C19 C20 60.2(5) . . . . ?
C17 C18 C19 Fe2 -59.9(5) . . . . ?
C11 Fe2 C19 C18 169.1(5) . . . . ?
C15 Fe2 C19 C18 -155.3(4) . . . . ?
C16 Fe2 C19 C18 81.2(5) . . . . ?
C13 Fe2 C19 C18 -71.3(6) . . . . ?
C12 Fe2 C19 C18 -37.1(12) . . . . ?
C17 Fe2 C19 C18 37.9(5) . . . . ?
C20 Fe2 C19 C18 119.5(7) . . . . ?
C14 Fe2 C19 C18 -112.4(5) . . . . ?
C11 Fe2 C19 C20 49.7(9) . . . . ?
C18 Fe2 C19 C20 -119.5(7) . . . . ?
C15 Fe2 C19 C20 85.2(6) . . . . ?
C16 Fe2 C19 C20 -38.3(5) . . . . ?
C13 Fe2 C19 C20 169.2(5) . . . . ?
C12 Fe2 C19 C20 -156.6(8) . . . . ?
C17 Fe2 C19 C20 -81.6(6) . . . . ?
C14 Fe2 C19 C20 128.1(5) . . . . ?
C17 C16 C20 C19 -0.4(7) . . . . ?
Fe2 C16 C20 C19 -59.6(4) . . . . ?
C17 C16 C20 Fe2 59.2(4) . . . . ?
C18 C19 C20 C16 0.0(7) . . . . ?
Fe2 C19 C20 C16 60.0(4) . . . . ?
C18 C19 C20 Fe2 -60.0(5) . . . . ?
C11 Fe2 C20 C16 84.3(5) . . . . ?
C19 Fe2 C20 C16 -117.7(7) . . . . ?
C18 Fe2 C20 C16 -80.5(5) . . . . ?
C15 Fe2 C20 C16 128.3(4) . . . . ?
C13 Fe2 C20 C16 -151.5(9) . . . . ?
C12 Fe2 C20 C16 46.3(8) . . . . ?
C17 Fe2 C20 C16 -36.4(4) . . . . ?
C14 Fe2 C20 C16 170.6(4) . . . . ?
C11 Fe2 C20 C19 -158.0(5) . . . . ?
C18 Fe2 C20 C19 37.2(5) . . . . ?
C15 Fe2 C20 C19 -114.0(5) . . . . ?
C16 Fe2 C20 C19 117.7(7) . . . . ?
C13 Fe2 C20 C19 -33.8(13) . . . . ?
C12 Fe2 C20 C19 164.0(6) . . . . ?
C17 Fe2 C20 C19 81.3(6) . . . . ?
C14 Fe2 C20 C19 -71.7(6) . . . . ?
C1 P1 C21 C25 -27.3(5) . . . . ?
C11 P1 C21 C25 81.9(5) . . . . ?
Au1 P1 C21 C25 -154.2(4) . . . . ?
C1 P1 C21 C22 152.7(5) . . . . ?
C11 P1 C21 C22 -98.1(5) . . . . ?
Au1 P1 C21 C22 25.8(5) . . . . ?
C1 P1 C21 Fe3 65.1(3) . . . . ?
C11 P1 C21 Fe3 174.3(3) . . . . ?
Au1 P1 C21 Fe3 -61.8(3) . . . . ?
C22 Fe3 C21 C25 -118.8(5) . . . . ?
C23 Fe3 C21 C25 -81.7(4) . . . . ?
C24 Fe3 C21 C25 -37.6(4) . . . . ?
C28 Fe3 C21 C25 -151.2(10) . . . . ?
C27 Fe3 C21 C25 168.8(4) . . . . ?
C26 Fe3 C21 C25 126.9(4) . . . . ?
C30 Fe3 C21 C25 84.3(4) . . . . ?
C29 Fe3 C21 C25 47.3(7) . . . . ?
C23 Fe3 C21 C22 37.0(5) . . . . ?
C24 Fe3 C21 C22 81.2(4) . . . . ?
C25 Fe3 C21 C22 118.8(5) . . . . ?
C28 Fe3 C21 C22 -32.4(11) . . . . ?
C27 Fe3 C21 C22 -72.4(5) . . . . ?
C26 Fe3 C21 C22 -114.4(4) . . . . ?
C30 Fe3 C21 C22 -156.9(4) . . . . ?
C29 Fe3 C21 C22 166.1(6) . . . . ?
C22 Fe3 C21 P1 118.0(5) . . . . ?
C23 Fe3 C21 P1 155.1(5) . . . . ?
C24 Fe3 C21 P1 -160.8(4) . . . . ?
C25 Fe3 C21 P1 -123.2(5) . . . . ?
C28 Fe3 C21 P1 85.6(11) . . . . ?
C27 Fe3 C21 P1 45.6(4) . . . . ?
C26 Fe3 C21 P1 3.7(4) . . . . ?
C30 Fe3 C21 P1 -38.9(4) . . . . ?
C29 Fe3 C21 P1 -75.9(7) . . . . ?
C25 C21 C22 C23 -1.4(7) . . . . ?
P1 C21 C22 C23 178.6(5) . . . . ?
Fe3 C21 C22 C23 -60.0(5) . . . . ?
C25 C21 C22 Fe3 58.6(4) . . . . ?
P1 C21 C22 Fe3 -121.4(4) . . . . ?
C24 Fe3 C22 C23 38.1(5) . . . . ?
C25 Fe3 C22 C23 82.0(5) . . . . ?
C21 Fe3 C22 C23 120.0(6) . . . . ?
C28 Fe3 C22 C23 -68.7(6) . . . . ?
C27 Fe3 C22 C23 -110.7(5) . . . . ?
C26 Fe3 C22 C23 -153.3(5) . . . . ?
C30 Fe3 C22 C23 173.8(7) . . . . ?
C29 Fe3 C22 C23 -36.9(13) . . . . ?
C23 Fe3 C22 C21 -120.0(6) . . . . ?
C24 Fe3 C22 C21 -81.9(4) . . . . ?
C25 Fe3 C22 C21 -38.0(3) . . . . ?
C28 Fe3 C22 C21 171.3(3) . . . . ?
C27 Fe3 C22 C21 129.3(3) . . . . ?
C26 Fe3 C22 C21 86.7(4) . . . . ?
C30 Fe3 C22 C21 53.8(8) . . . . ?
C29 Fe3 C22 C21 -157.0(10) . . . . ?
C21 C22 C23 C24 1.0(8) . . . . ?
Fe3 C22 C23 C24 -59.0(5) . . . . ?
C21 C22 C23 Fe3 59.9(4) . . . . ?
C24 Fe3 C23 C22 -119.0(6) . . . . ?
C25 Fe3 C23 C22 -82.2(4) . . . . ?
C21 Fe3 C23 C22 -38.1(4) . . . . ?
C28 Fe3 C23 C22 129.2(5) . . . . ?
C27 Fe3 C23 C22 87.1(5) . . . . ?
C26 Fe3 C23 C22 58.4(7) . . . . ?
C30 Fe3 C23 C22 -170.9(9) . . . . ?
C29 Fe3 C23 C22 167.9(4) . . . . ?
C22 Fe3 C23 C24 119.0(6) . . . . ?
C25 Fe3 C23 C24 36.9(4) . . . . ?
C21 Fe3 C23 C24 81.0(4) . . . . ?
C28 Fe3 C23 C24 -111.8(4) . . . . ?
C27 Fe3 C23 C24 -153.9(4) . . . . ?
C26 Fe3 C23 C24 177.4(5) . . . . ?
C30 Fe3 C23 C24 -51.8(12) . . . . ?
C29 Fe3 C23 C24 -73.0(5) . . . . ?
C22 C23 C24 C25 -0.1(8) . . . . ?
Fe3 C23 C24 C25 -58.6(5) . . . . ?
C22 C23 C24 Fe3 58.4(5) . . . . ?
C22 Fe3 C24 C25 83.0(4) . . . . ?
C23 Fe3 C24 C25 120.8(6) . . . . ?
C21 Fe3 C24 C25 37.9(4) . . . . ?
C28 Fe3 C24 C25 -155.5(4) . . . . ?
C27 Fe3 C24 C25 173.6(6) . . . . ?
C26 Fe3 C24 C25 -54.6(12) . . . . ?
C30 Fe3 C24 C25 -75.5(5) . . . . ?
C29 Fe3 C24 C25 -113.6(4) . . . . ?
C22 Fe3 C24 C23 -37.8(4) . . . . ?
C25 Fe3 C24 C23 -120.8(6) . . . . ?
C21 Fe3 C24 C23 -82.9(4) . . . . ?
C28 Fe3 C24 C23 83.8(5) . . . . ?
C27 Fe3 C24 C23 52.9(8) . . . . ?
C26 Fe3 C24 C23 -175.4(9) . . . . ?
C30 Fe3 C24 C23 163.8(4) . . . . ?
C29 Fe3 C24 C23 125.7(4) . . . . ?
C23 C24 C25 C21 -0.7(7) . . . . ?
Fe3 C24 C25 C21 -59.1(4) . . . . ?
C23 C24 C25 Fe3 58.3(5) . . . . ?
C22 C21 C25 C24 1.3(6) . . . . ?
P1 C21 C25 C24 -178.7(4) . . . . ?
Fe3 C21 C25 C24 58.9(4) . . . . ?
C22 C21 C25 Fe3 -57.6(4) . . . . ?
P1 C21 C25 Fe3 122.4(4) . . . . ?
C22 Fe3 C25 C24 -80.8(5) . . . . ?
C23 Fe3 C25 C24 -37.1(5) . . . . ?
C21 Fe3 C25 C24 -119.5(6) . . . . ?
C28 Fe3 C25 C24 48.0(8) . . . . ?
C27 Fe3 C25 C24 -164.9(13) . . . . ?
C26 Fe3 C25 C24 164.6(5) . . . . ?
C30 Fe3 C25 C24 125.4(5) . . . . ?
C29 Fe3 C25 C24 83.0(5) . . . . ?
C22 Fe3 C25 C21 38.7(3) . . . . ?
C23 Fe3 C25 C21 82.3(4) . . . . ?
C24 Fe3 C25 C21 119.5(6) . . . . ?
C28 Fe3 C25 C21 167.4(5) . . . . ?
C27 Fe3 C25 C21 -45.5(15) . . . . ?
C26 Fe3 C25 C21 -75.9(4) . . . . ?
C30 Fe3 C25 C21 -115.1(3) . . . . ?
C29 Fe3 C25 C21 -157.5(3) . . . . ?
C22 Fe3 C26 C30 -159.1(4) . . . . ?
C23 Fe3 C26 C30 160.2(5) . . . . ?
C24 Fe3 C26 C30 -26.5(12) . . . . ?
C25 Fe3 C26 C30 -70.3(5) . . . . ?
C21 Fe3 C26 C30 -113.5(4) . . . . ?
C28 Fe3 C26 C30 80.6(4) . . . . ?
C27 Fe3 C26 C30 119.1(6) . . . . ?
C29 Fe3 C26 C30 37.0(4) . . . . ?
C22 Fe3 C26 C27 81.9(5) . . . . ?
C23 Fe3 C26 C27 41.1(7) . . . . ?
C24 Fe3 C26 C27 -145.6(9) . . . . ?
C25 Fe3 C26 C27 170.6(4) . . . . ?
C21 Fe3 C26 C27 127.4(4) . . . . ?
C28 Fe3 C26 C27 -38.5(4) . . . . ?
C30 Fe3 C26 C27 -119.1(6) . . . . ?
C29 Fe3 C26 C27 -82.1(5) . . . . ?
C30 C26 C27 C28 -0.7(7) . . . . ?
Fe3 C26 C27 C28 59.8(4) . . . . ?
C30 C26 C27 Fe3 -60.4(4) . . . . ?
C22 Fe3 C27 C26 -117.0(4) . . . . ?
C23 Fe3 C27 C26 -160.5(4) . . . . ?
C24 Fe3 C27 C26 163.2(6) . . . . ?
C25 Fe3 C27 C26 -37.1(16) . . . . ?
C21 Fe3 C27 C26 -74.7(5) . . . . ?
C28 Fe3 C27 C26 118.2(6) . . . . ?
C30 Fe3 C27 C26 37.0(4) . . . . ?
C29 Fe3 C27 C26 80.1(4) . . . . ?
C22 Fe3 C27 C28 124.8(4) . . . . ?
C23 Fe3 C27 C28 81.3(5) . . . . ?
C24 Fe3 C27 C28 45.0(9) . . . . ?
C25 Fe3 C27 C28 -155.3(13) . . . . ?
C21 Fe3 C27 C28 167.1(4) . . . . ?
C26 Fe3 C27 C28 -118.2(6) . . . . ?
C30 Fe3 C27 C28 -81.2(5) . . . . ?
C29 Fe3 C27 C28 -38.1(4) . . . . ?
C26 C27 C28 C29 0.8(8) . . . . ?
Fe3 C27 C28 C29 60.9(5) . . . . ?
C26 C27 C28 Fe3 -60.1(4) . . . . ?
C22 Fe3 C28 C29 166.6(4) . . . . ?
C23 Fe3 C28 C29 127.5(5) . . . . ?
C24 Fe3 C28 C29 84.8(5) . . . . ?
C25 Fe3 C28 C29 52.2(7) . . . . ?
C21 Fe3 C28 C29 -166.9(9) . . . . ?
C27 Fe3 C28 C29 -117.8(6) . . . . ?
C26 Fe3 C28 C29 -79.8(5) . . . . ?
C30 Fe3 C28 C29 -37.1(4) . . . . ?
C22 Fe3 C28 C27 -75.6(5) . . . . ?
C23 Fe3 C28 C27 -114.7(5) . . . . ?
C24 Fe3 C28 C27 -157.4(5) . . . . ?
C25 Fe3 C28 C27 170.0(5) . . . . ?
C21 Fe3 C28 C27 -49.1(12) . . . . ?
C26 Fe3 C28 C27 38.0(4) . . . . ?
C30 Fe3 C28 C27 80.7(4) . . . . ?
C29 Fe3 C28 C27 117.8(6) . . . . ?
C27 C28 C29 C30 -0.7(8) . . . . ?
Fe3 C28 C29 C30 59.5(5) . . . . ?
C27 C28 C29 Fe3 -60.3(5) . . . . ?
C22 Fe3 C29 C30 -160.4(10) . . . . ?
C23 Fe3 C29 C30 170.8(5) . . . . ?
C24 Fe3 C29 C30 129.8(5) . . . . ?
C25 Fe3 C29 C30 87.2(5) . . . . ?
C21 Fe3 C29 C30 54.1(8) . . . . ?
C28 Fe3 C29 C30 -119.5(7) . . . . ?
C27 Fe3 C29 C30 -80.7(5) . . . . ?
C26 Fe3 C29 C30 -36.7(4) . . . . ?
C22 Fe3 C29 C28 -41.0(13) . . . . ?
C23 Fe3 C29 C28 -69.8(6) . . . . ?
C24 Fe3 C29 C28 -110.7(5) . . . . ?
C25 Fe3 C29 C28 -153.3(4) . . . . ?
C21 Fe3 C29 C28 173.6(4) . . . . ?
C27 Fe3 C29 C28 38.8(4) . . . . ?
C26 Fe3 C29 C28 82.8(4) . . . . ?
C30 Fe3 C29 C28 119.5(7) . . . . ?
C27 C26 C30 C29 0.2(7) . . . . ?
Fe3 C26 C30 C29 -59.5(5) . . . . ?
C27 C26 C30 Fe3 59.8(4) . . . . ?
C28 C29 C30 C26 0.3(8) . . . . ?
Fe3 C29 C30 C26 59.3(4) . . . . ?
C28 C29 C30 Fe3 -59.0(5) . . . . ?
C22 Fe3 C30 C26 46.9(8) . . . . ?
C23 Fe3 C30 C26 -147.4(10) . . . . ?
C24 Fe3 C30 C26 171.9(4) . . . . ?
C25 Fe3 C30 C26 129.8(4) . . . . ?
C21 Fe3 C30 C26 85.8(4) . . . . ?
C28 Fe3 C30 C26 -82.5(4) . . . . ?
C27 Fe3 C30 C26 -37.9(4) . . . . ?
C29 Fe3 C30 C26 -119.9(6) . . . . ?
C22 Fe3 C30 C29 166.9(6) . . . . ?
C23 Fe3 C30 C29 -27.5(13) . . . . ?
C24 Fe3 C30 C29 -68.1(5) . . . . ?
C25 Fe3 C30 C29 -110.3(5) . . . . ?
C21 Fe3 C30 C29 -154.2(4) . . . . ?
C28 Fe3 C30 C29 37.5(4) . . . . ?
C27 Fe3 C30 C29 82.0(5) . . . . ?
C26 Fe3 C30 C29 119.9(6) . . . . ?
